data_7245293
loop_
_publ_author_name
'Antonova, Alexandra S.'
'Nikitina, Eugeniya V.'
'Valchuk, karine S.'
'Grigoriev , Mikhail'
'Gomila, Rosa Maria'
'Frontera, Antonio'
'Zubkov, Fedor Ivanovich'

_publ_section_title
;
 Crystal engineering of molecules with through-space \a-effect hydrogen
 bonds: 3a,6:7,9a-diepoxybenzo[de]isoquinolines possessing a free amino
 group
;
_journal_name_full CrystEngComm
_journal_paper_doi 10.1039/D2CE00903J
_journal_year 2022
_chemical_formula_sum 'C16 H18 Cl N O6'
_chemical_formula_weight 355.76
_space_group_crystal_system monoclinic
_space_group_IT_number 14
_space_group_name_Hall '-P 2ybc'
_space_group_name_H-M_alt 'P 1 21/c 1'
_atom_sites_solution_hydrogens mixed
_audit_creation_method SHELXL-2018/3
_audit_update_record
;
2022-06-28 deposited with the CCDC.	2022-07-29 downloaded from the CCDC.
;
_cell_angle_alpha 90
_cell_angle_beta 107.482(14)
_cell_angle_gamma 90
_cell_formula_units_Z 4
_cell_length_a 7.8932(10)
_cell_length_b 26.076(3)
_cell_length_c 8.2119(10)
_cell_measurement_reflns_used 3032
_cell_measurement_temperature 295(2)
_cell_measurement_theta_max 29.784
_cell_measurement_theta_min 4.148
_cell_volume 1612.1(4)
_computing_cell_refinement 'CrysAlisPro 1.171.41.123a (Rigaku OD, 2022)'
_computing_data_collection 'CrysAlisPro 1.171.41.123a (Rigaku OD, 2022)'
_computing_data_reduction 'CrysAlisPro 1.171.41.123a (Rigaku OD, 2022)'
_computing_structure_refinement 'SHELXL-2018/3 (Sheldrick, 2018)'
_diffrn_ambient_temperature 295(2)
_diffrn_measured_fraction_theta_full 0.993
_diffrn_measured_fraction_theta_max 0.928
_diffrn_measurement_device 'four-circle diffractometer'
_diffrn_measurement_device_type 'Xcalibur, Sapphire3'
_diffrn_radiation_type MoK\a
_diffrn_radiation_wavelength 0.71073
_diffrn_reflns_av_R_equivalents 0.0670
_diffrn_reflns_av_unetI/netI 0.0649
_diffrn_reflns_Laue_measured_fraction_full 0.993
_diffrn_reflns_Laue_measured_fraction_max 0.928
_diffrn_reflns_limit_h_max 10
_diffrn_reflns_limit_h_min -10
_diffrn_reflns_limit_k_max 36
_diffrn_reflns_limit_k_min -36
_diffrn_reflns_limit_l_max 11
_diffrn_reflns_limit_l_min -10
_diffrn_reflns_number 14665
_diffrn_reflns_point_group_measured_fraction_full 0.993
_diffrn_reflns_point_group_measured_fraction_max 0.928
_diffrn_reflns_theta_full 25.242
_diffrn_reflns_theta_max 29.984
_diffrn_reflns_theta_min 3.501
_diffrn_source 'fine-focus sealed X-ray tube'
_diffrn_source_type 'Enhance (Mo) X-ray Source'
_exptl_absorpt_coefficient_mu 0.270
_exptl_absorpt_correction_T_max 1.000
_exptl_absorpt_correction_T_min 0.701
_exptl_absorpt_correction_type multi-scan
_exptl_absorpt_process_details
;
CrysAlisPro 1.171.41.123a (Rigaku Oxford Diffraction, 2022)
Empirical absorption correction using spherical harmonics,
implemented in SCALE3 ABSPACK scaling algorithm.
;
_exptl_crystal_colour colourless
_exptl_crystal_density_diffrn 1.466
_exptl_crystal_description prism
_exptl_crystal_F_000 744
_exptl_crystal_size_max 0.420
_exptl_crystal_size_mid 0.310
_exptl_crystal_size_min 0.200
_refine_diff_density_max 0.611
_refine_diff_density_min -0.395
_refine_diff_density_rms 0.076
_refine_ls_extinction_coef 0.025(4)
_refine_ls_extinction_expression Fc^*^=kFc[1+0.001xFc^2^\l^3^/sin(2\q)]^-1/4^
_refine_ls_extinction_method 'SHELXL-2018/3 (Sheldrick 2018)'
_refine_ls_goodness_of_fit_ref 1.082
_refine_ls_hydrogen_treatment mixed
_refine_ls_matrix_type full
_refine_ls_number_parameters 224
_refine_ls_number_reflns 4364
_refine_ls_number_restraints 0
_refine_ls_restrained_S_all 1.082
_refine_ls_R_factor_all 0.0959
_refine_ls_R_factor_gt 0.0691
_refine_ls_shift/su_max 0.000
_refine_ls_shift/su_mean 0.000
_refine_ls_structure_factor_coef Fsqd
_refine_ls_weighting_details 'w=1/[\s^2^(Fo^2^)+(0.0960P)^2^+0.3564P] where P=(Fo^2^+2Fc^2^)/3'
_refine_ls_weighting_scheme calc
_refine_ls_wR_factor_gt 0.1751
_refine_ls_wR_factor_ref 0.2043
_reflns_Friedel_coverage 0.000
_reflns_number_gt 2981
_reflns_number_total 4364
_reflns_threshold_expression 'I > 2\s(I)'
_cod_data_source_file d2ce00903j2.cif
_cod_data_source_block FZ1
_cod_original_sg_symbol_H-M 'P 21/c'
_cod_database_code 7245293
_shelx_shelxl_version_number 2018/3
_shelx_space_group_comment
;
The symmetry employed for this shelxl refinement is uniquely defined
by the following loop, which should always be used as a source of
symmetry information in preference to the above space-group names.
They are only intended as comments.
;
_shelx_estimated_absorpt_t_min 0.895
_shelx_estimated_absorpt_t_max 0.948

loop_
_space_group_symop_operation_xyz
'x, y, z'
'-x, y+1/2, -z+1/2'
'-x, -y, -z'
'x, -y-1/2, z-1/2'

loop_
_atom_site_label
_atom_site_type_symbol
_atom_site_fract_x
_atom_site_fract_y
_atom_site_fract_z
_atom_site_U_iso_or_equiv
_atom_site_adp_type
_atom_site_occupancy
_atom_site_site_symmetry_order
_atom_site_calc_flag
_atom_site_refinement_flags_posn
_atom_site_refinement_flags_adp
_atom_site_refinement_flags_occupancy
_atom_site_disorder_assembly
_atom_site_disorder_group
Cl1 Cl 1.01591(9) 0.57468(3) 0.76764(10) 0.0520(3) Uani 1 1 d . . . . .
O1 O 0.4628(3) 0.27972(7) 0.6434(3) 0.0518(6) Uani 1 1 d . . . . .
O2 O 0.2284(3) 0.31607(7) 0.6774(3) 0.0531(6) Uani 1 1 d . . . . .
O3 O 0.8788(3) 0.34804(8) 0.8108(3) 0.0541(6) Uani 1 1 d . . . . .
O4 O 0.6787(3) 0.33298(7) 0.9435(3) 0.0437(5) Uani 1 1 d . . . . .
O10 O 0.4170(2) 0.45872(6) 0.6772(2) 0.0349(4) Uani 1 1 d . . . . .
O11 O 0.5099(2) 0.42469(6) 0.4145(2) 0.0356(4) Uani 1 1 d . . . . .
N2 N 0.7470(3) 0.49318(8) 0.6693(3) 0.0363(5) Uani 1 1 d . . . . .
H2A H 0.655(4) 0.5102(11) 0.589(4) 0.044 Uiso 1 1 d . U . . .
H2B H 0.834(4) 0.5189(11) 0.703(4) 0.044 Uiso 1 1 d . U . . .
C1 C 0.7096(4) 0.47998(10) 0.8368(3) 0.0392(6) Uani 1 1 d . . . . .
H1A H 0.817088 0.467504 0.919566 0.047 Uiso 1 1 calc R U . . .
H1B H 0.670253 0.510362 0.883273 0.047 Uiso 1 1 calc R U . . .
C3 C 0.8007(3) 0.44940(9) 0.5782(4) 0.0386(6) Uani 1 1 d . . . . .
H3A H 0.817182 0.461836 0.472639 0.046 Uiso 1 1 calc R U . . .
H3B H 0.913566 0.435950 0.648381 0.046 Uiso 1 1 calc R U . . .
C3A C 0.6684(3) 0.40761(9) 0.5387(3) 0.0330(5) Uani 1 1 d . . . . .
C4 C 0.6979(4) 0.35870(9) 0.4467(4) 0.0407(6) Uani 1 1 d . . . . .
H4A H 0.806759 0.345395 0.445427 0.049 Uiso 1 1 calc R U . . .
C5 C 0.5451(4) 0.33967(10) 0.3724(4) 0.0424(6) Uani 1 1 d . . . . .
H5A H 0.518799 0.309371 0.310083 0.051 Uiso 1 1 calc R U . . .
C6 C 0.4192(4) 0.37710(9) 0.4084(3) 0.0366(5) Uani 1 1 d . . . . .
H6A H 0.299584 0.376255 0.326844 0.044 Uiso 1 1 calc R U . . .
C6A C 0.4250(3) 0.37151(9) 0.6115(3) 0.0327(5) Uani 1 1 d . . . . .
C7 C 0.3176(3) 0.41312(9) 0.6752(3) 0.0368(5) Uani 1 1 d . . . . .
H7A H 0.192576 0.415597 0.606923 0.044 Uiso 1 1 calc R U . . .
C8 C 0.3474(4) 0.40589(10) 0.8732(4) 0.0418(6) Uani 1 1 d . . . . .
H8A H 0.266157 0.392188 0.923097 0.050 Uiso 1 1 calc R U . . .
C9 C 0.5047(4) 0.42239(9) 0.9532(4) 0.0401(6) Uani 1 1 d . . . . .
H9A H 0.562789 0.423328 1.069844 0.048 Uiso 1 1 calc R U . . .
C9A C 0.5706(3) 0.44019(9) 0.8028(3) 0.0338(5) Uani 1 1 d . . . . .
C9B C 0.6095(3) 0.39123(8) 0.7029(3) 0.0314(5) Uani 1 1 d . . . . .
C12 C 0.3802(3) 0.31732(9) 0.6469(3) 0.0371(5) Uani 1 1 d . . . . .
C13 C 0.1760(5) 0.26728(12) 0.7262(6) 0.0651(10) Uani 1 1 d . . . . .
H13A H 0.062551 0.270428 0.745845 0.098 Uiso 1 1 calc R U . . .
H13B H 0.167765 0.242885 0.636618 0.098 Uiso 1 1 calc R U . . .
H13C H 0.262643 0.255816 0.828913 0.098 Uiso 1 1 calc R U . . .
C14 C 0.7383(3) 0.35504(9) 0.8231(3) 0.0362(5) Uani 1 1 d . . . . .
C15 C 0.7900(5) 0.29661(11) 1.0591(4) 0.0538(8) Uani 1 1 d . . . . .
H15A H 0.729667 0.284312 1.137008 0.081 Uiso 1 1 calc R U . . .
H15B H 0.815401 0.268312 0.995377 0.081 Uiso 1 1 calc R U . . .
H15C H 0.898995 0.312929 1.121973 0.081 Uiso 1 1 calc R U . . .

loop_
_atom_site_aniso_label
_atom_site_aniso_U_11
_atom_site_aniso_U_22
_atom_site_aniso_U_33
_atom_site_aniso_U_23
_atom_site_aniso_U_13
_atom_site_aniso_U_12
Cl1 0.0380(4) 0.0583(5) 0.0516(5) 0.0017(3) 0.0015(3) -0.0126(3)
O1 0.0490(12) 0.0349(10) 0.0759(16) 0.0016(9) 0.0255(11) 0.0008(8)
O2 0.0356(10) 0.0454(11) 0.0816(16) 0.0093(10) 0.0227(11) -0.0023(8)
O3 0.0362(11) 0.0625(13) 0.0658(14) 0.0152(10) 0.0187(10) 0.0178(9)
O4 0.0376(10) 0.0455(10) 0.0474(11) 0.0150(8) 0.0120(9) 0.0092(7)
O10 0.0297(8) 0.0334(9) 0.0397(9) 0.0031(7) 0.0076(7) 0.0062(6)
O11 0.0332(9) 0.0352(9) 0.0362(9) 0.0032(7) 0.0074(7) -0.0007(6)
N2 0.0295(10) 0.0345(11) 0.0405(12) 0.0010(8) 0.0036(9) -0.0019(8)
C1 0.0368(13) 0.0378(13) 0.0400(14) -0.0038(10) 0.0067(11) 0.0011(10)
C3 0.0317(12) 0.0405(13) 0.0454(14) 0.0001(11) 0.0143(11) -0.0025(9)
C3A 0.0299(11) 0.0320(12) 0.0371(12) 0.0008(9) 0.0101(9) 0.0024(8)
C4 0.0420(14) 0.0382(13) 0.0483(15) -0.0016(11) 0.0231(12) 0.0037(10)
C5 0.0511(16) 0.0389(13) 0.0402(14) -0.0076(11) 0.0183(13) -0.0040(11)
C6 0.0374(13) 0.0356(12) 0.0352(13) 0.0001(9) 0.0084(10) -0.0027(9)
C6A 0.0302(11) 0.0322(12) 0.0340(12) 0.0021(9) 0.0074(9) 0.0021(8)
C7 0.0291(11) 0.0373(13) 0.0446(14) 0.0031(10) 0.0121(10) 0.0031(9)
C8 0.0407(14) 0.0418(14) 0.0489(15) 0.0021(11) 0.0227(12) 0.0053(10)
C9 0.0434(14) 0.0430(14) 0.0364(13) 0.0001(10) 0.0158(11) 0.0089(10)
C9A 0.0309(11) 0.0354(12) 0.0339(12) 0.0009(9) 0.0081(10) 0.0052(9)
C9B 0.0290(11) 0.0297(11) 0.0354(12) 0.0007(9) 0.0096(9) 0.0036(8)
C12 0.0330(12) 0.0383(13) 0.0400(14) -0.0001(10) 0.0110(11) -0.0025(9)
C13 0.0538(19) 0.0567(19) 0.093(3) 0.0104(17) 0.034(2) -0.0125(14)
C14 0.0303(12) 0.0351(12) 0.0424(14) 0.0007(10) 0.0098(10) 0.0039(9)
C15 0.0530(17) 0.0506(17) 0.0541(18) 0.0187(13) 0.0103(15) 0.0164(13)

loop_
_atom_type_symbol
_atom_type_description
_atom_type_scat_dispersion_real
_atom_type_scat_dispersion_imag
_atom_type_scat_source
C C 0.0033 0.0016 'International Tables Vol C Tables 4.2.6.8 and 6.1.1.4'
H H 0.0000 0.0000 'International Tables Vol C Tables 4.2.6.8 and 6.1.1.4'
Cl Cl 0.1484 0.1585 'International Tables Vol C Tables 4.2.6.8 and 6.1.1.4'
N N 0.0061 0.0033 'International Tables Vol C Tables 4.2.6.8 and 6.1.1.4'
O O 0.0106 0.0060 'International Tables Vol C Tables 4.2.6.8 and 6.1.1.4'

loop_
_geom_angle_atom_site_label_1
_geom_angle_atom_site_label_2
_geom_angle_atom_site_label_3
_geom_angle
_geom_angle_site_symmetry_1
_geom_angle_site_symmetry_3
_geom_angle_publ_flag
C12 O2 C13 116.0(2) . . ?
C14 O4 C15 119.2(2) . . ?
C9A O10 C7 94.10(17) . . ?
C6 O11 C3A 94.40(17) . . ?
C3 N2 C1 116.0(2) . . ?
C3 N2 H2A 106.6(19) . . ?
C1 N2 H2A 115.2(19) . . ?
C3 N2 H2B 113.4(18) . . ?
C1 N2 H2B 102.8(19) . . ?
H2A N2 H2B 102(3) . . ?
C9A C1 N2 108.8(2) . . ?
C9A C1 H1A 109.9 . . ?
N2 C1 H1A 109.9 . . ?
C9A C1 H1B 109.9 . . ?
N2 C1 H1B 109.9 . . ?
H1A C1 H1B 108.3 . . ?
C3A C3 N2 112.71(19) . . ?
C3A C3 H3A 109.1 . . ?
N2 C3 H3A 109.1 . . ?
C3A C3 H3B 109.1 . . ?
N2 C3 H3B 109.1 . . ?
H3A C3 H3B 107.8 . . ?
O11 C3A C3 109.69(19) . . ?
O11 C3A C4 97.9(2) . . ?
C3 C3A C4 121.3(2) . . ?
O11 C3A C9B 105.62(17) . . ?
C3 C3A C9B 112.0(2) . . ?
C4 C3A C9B 108.42(18) . . ?
C5 C4 C3A 107.3(2) . . ?
C5 C4 H4A 126.3 . . ?
C3A C4 H4A 126.3 . . ?
C4 C5 C6 104.0(2) . . ?
C4 C5 H5A 128.0 . . ?
C6 C5 H5A 128.0 . . ?
O11 C6 C5 102.7(2) . . ?
O11 C6 C6A 100.29(18) . . ?
C5 C6 C6A 108.9(2) . . ?
O11 C6 H6A 114.5 . . ?
C5 C6 H6A 114.5 . . ?
C6A C6 H6A 114.5 . . ?
C12 C6A C9B 118.0(2) . . ?
C12 C6A C7 113.93(19) . . ?
C9B C6A C7 97.83(18) . . ?
C12 C6A C6 109.78(19) . . ?
C9B C6A C6 101.53(18) . . ?
C7 C6A C6 114.93(19) . . ?
O10 C7 C6A 103.42(18) . . ?
O10 C7 C8 100.2(2) . . ?
C6A C7 C8 109.5(2) . . ?
O10 C7 H7A 114.1 . . ?
C6A C7 H7A 114.1 . . ?
C8 C7 H7A 114.1 . . ?
C9 C8 C7 107.8(2) . . ?
C9 C8 H8A 126.1 . . ?
C7 C8 H8A 126.1 . . ?
C8 C9 C9A 101.3(2) . . ?
C8 C9 H9A 129.3 . . ?
C9A C9 H9A 129.3 . . ?
O10 C9A C1 108.8(2) . . ?
O10 C9A C9 105.27(19) . . ?
C1 C9A C9 118.0(2) . . ?
O10 C9A C9B 98.81(18) . . ?
C1 C9A C9B 114.4(2) . . ?
C9 C9A C9B 109.44(19) . . ?
C6A C9B C14 117.9(2) . . ?
C6A C9B C9A 102.77(17) . . ?
C14 C9B C9A 111.0(2) . . ?
C6A C9B C3A 98.73(19) . . ?
C14 C9B C3A 113.88(18) . . ?
C9A C9B C3A 111.52(17) . . ?
O1 C12 O2 122.1(2) . . ?
O1 C12 C6A 127.7(2) . . ?
O2 C12 C6A 110.2(2) . . ?
O2 C13 H13A 109.5 . . ?
O2 C13 H13B 109.5 . . ?
H13A C13 H13B 109.5 . . ?
O2 C13 H13C 109.5 . . ?
H13A C13 H13C 109.5 . . ?
H13B C13 H13C 109.5 . . ?
O3 C14 O4 123.5(2) . . ?
O3 C14 C9B 121.0(2) . . ?
O4 C14 C9B 115.5(2) . . ?
O4 C15 H15A 109.5 . . ?
O4 C15 H15B 109.5 . . ?
H15A C15 H15B 109.5 . . ?
O4 C15 H15C 109.5 . . ?
H15A C15 H15C 109.5 . . ?
H15B C15 H15C 109.5 . . ?

loop_
_geom_bond_atom_site_label_1
_geom_bond_atom_site_label_2
_geom_bond_distance
_geom_bond_site_symmetry_2
_geom_bond_publ_flag
O1 C12 1.182(3) . ?
O2 C12 1.297(3) . ?
O2 C13 1.431(4) . ?
O3 C14 1.158(3) . ?
O4 C14 1.345(3) . ?
O4 C15 1.439(3) . ?
O10 C9A 1.420(3) . ?
O10 C7 1.422(3) . ?
O11 C6 1.426(3) . ?
O11 C3A 1.427(3) . ?
N2 C3 1.494(3) . ?
N2 C1 1.530(3) . ?
N2 H2A 0.93(3) . ?
N2 H2B 0.94(3) . ?
C1 C9A 1.475(4) . ?
C1 H1A 0.9700 . ?
C1 H1B 0.9700 . ?
C3 C3A 1.476(3) . ?
C3 H3A 0.9700 . ?
C3 H3B 0.9700 . ?
C3A C4 1.535(3) . ?
C3A C9B 1.611(3) . ?
C4 C5 1.277(4) . ?
C4 H4A 0.9300 . ?
C5 C6 1.485(4) . ?
C5 H5A 0.9300 . ?
C6 C6A 1.662(3) . ?
C6 H6A 0.9800 . ?
C6A C12 1.506(3) . ?
C6A C9B 1.514(3) . ?
C6A C7 1.560(3) . ?
C7 C8 1.583(4) . ?
C7 H7A 0.9800 . ?
C8 C9 1.291(4) . ?
C8 H8A 0.9300 . ?
C9 C9A 1.548(4) . ?
C9 H9A 0.9300 . ?
C9A C9B 1.597(3) . ?
C9B C14 1.515(3) . ?
C13 H13A 0.9600 . ?
C13 H13B 0.9600 . ?
C13 H13C 0.9600 . ?
C15 H15A 0.9600 . ?
C15 H15B 0.9600 . ?
C15 H15C 0.9600 . ?

loop_
_geom_hbond_atom_site_label_D
_geom_hbond_atom_site_label_H
_geom_hbond_atom_site_label_A
_geom_hbond_distance_DH
_geom_hbond_distance_HA
_geom_hbond_distance_DA
_geom_hbond_angle_DHA
_geom_hbond_site_symmetry_A
_geom_hbond_publ_flag
N2 H2A O10 0.93(3) 2.24(3) 3.022(3) 141(2) 3_666 yes
N2 H2A O11 0.93(3) 2.14(3) 2.887(3) 137(3) 3_666 yes
N2 H2B Cl1 0.94(3) 2.00(3) 2.940(2) 178(3) . yes
C1 H1A Cl1 0.97 2.74 3.612(3) 149.8 3_767 yes
C3 H3A Cl1 0.97 2.85 3.609(3) 136.2 3_766 yes
C6 H6A Cl1 0.98 2.70 3.533(3) 143.4 3_666 yes
C13 H13A O3 0.96 2.64 3.377(4) 134.2 1_455 yes

loop_
_geom_torsion_atom_site_label_1
_geom_torsion_atom_site_label_2
_geom_torsion_atom_site_label_3
_geom_torsion_atom_site_label_4
_geom_torsion
_geom_torsion_site_symmetry_1
_geom_torsion_site_symmetry_2
_geom_torsion_site_symmetry_3
_geom_torsion_site_symmetry_4
_geom_torsion_publ_flag
C3 N2 C1 C9A -56.7(3) . . . . ?
C1 N2 C3 C3A 56.9(3) . . . . ?
C6 O11 C3A C3 179.79(19) . . . . ?
C6 O11 C3A C4 52.39(19) . . . . ?
C6 O11 C3A C9B -59.33(19) . . . . ?
N2 C3 C3A O11 67.6(3) . . . . ?
N2 C3 C3A C4 -179.4(2) . . . . ?
N2 C3 C3A C9B -49.3(3) . . . . ?
O11 C3A C4 C5 -36.5(3) . . . . ?
C3 C3A C4 C5 -155.3(3) . . . . ?
C9B C3A C4 C5 73.0(3) . . . . ?
C3A C4 C5 C6 2.8(3) . . . . ?
C3A O11 C6 C5 -53.7(2) . . . . ?
C3A O11 C6 C6A 58.55(19) . . . . ?
C4 C5 C6 O11 32.3(3) . . . . ?
C4 C5 C6 C6A -73.4(3) . . . . ?
O11 C6 C6A C12 -164.87(19) . . . . ?
C5 C6 C6A C12 -57.5(3) . . . . ?
O11 C6 C6A C9B -39.2(2) . . . . ?
C5 C6 C6A C9B 68.2(2) . . . . ?
O11 C6 C6A C7 65.1(2) . . . . ?
C5 C6 C6A C7 172.5(2) . . . . ?
C9A O10 C7 C6A -63.0(2) . . . . ?
C9A O10 C7 C8 50.04(19) . . . . ?
C12 C6A C7 O10 162.7(2) . . . . ?
C9B C6A C7 O10 37.3(2) . . . . ?
C6 C6A C7 O10 -69.4(2) . . . . ?
C12 C6A C7 C8 56.6(3) . . . . ?
C9B C6A C7 C8 -68.8(2) . . . . ?
C6 C6A C7 C8 -175.43(19) . . . . ?
O10 C7 C8 C9 -33.5(2) . . . . ?
C6A C7 C8 C9 74.8(3) . . . . ?
C7 C8 C9 C9A 0.4(2) . . . . ?
C7 O10 C9A C1 179.5(2) . . . . ?
C7 O10 C9A C9 -53.2(2) . . . . ?
C7 O10 C9A C9B 59.86(18) . . . . ?
N2 C1 C9A O10 -57.6(2) . . . . ?
N2 C1 C9A C9 -177.3(2) . . . . ?
N2 C1 C9A C9B 51.8(3) . . . . ?
C8 C9 C9A O10 33.6(2) . . . . ?
C8 C9 C9A C1 155.1(2) . . . . ?
C8 C9 C9A C9B -71.8(2) . . . . ?
C12 C6A C9B C14 0.5(3) . . . . ?
C7 C6A C9B C14 123.0(2) . . . . ?
C6 C6A C9B C14 -119.5(2) . . . . ?
C12 C6A C9B C9A -121.9(2) . . . . ?
C7 C6A C9B C9A 0.6(2) . . . . ?
C6 C6A C9B C9A 118.10(18) . . . . ?
C12 C6A C9B C3A 123.6(2) . . . . ?
C7 C6A C9B C3A -113.97(18) . . . . ?
C6 C6A C9B C3A 3.56(19) . . . . ?
O10 C9A C9B C6A -37.7(2) . . . . ?
C1 C9A C9B C6A -153.1(2) . . . . ?
C9 C9A C9B C6A 72.0(2) . . . . ?
O10 C9A C9B C14 -164.68(18) . . . . ?
C1 C9A C9B C14 80.0(3) . . . . ?
C9 C9A C9B C14 -55.0(3) . . . . ?
O10 C9A C9B C3A 67.2(2) . . . . ?
C1 C9A C9B C3A -48.2(3) . . . . ?
C9 C9A C9B C3A 176.9(2) . . . . ?
O11 C3A C9B C6A 33.3(2) . . . . ?
C3 C3A C9B C6A 152.69(19) . . . . ?
C4 C3A C9B C6A -70.8(2) . . . . ?
O11 C3A C9B C14 159.23(19) . . . . ?
C3 C3A C9B C14 -81.4(2) . . . . ?
C4 C3A C9B C14 55.1(3) . . . . ?
O11 C3A C9B C9A -74.2(2) . . . . ?
C3 C3A C9B C9A 45.2(3) . . . . ?
C4 C3A C9B C9A -178.3(2) . . . . ?
C13 O2 C12 O1 6.9(5) . . . . ?
C13 O2 C12 C6A -175.3(3) . . . . ?
C9B C6A C12 O1 -50.1(4) . . . . ?
C7 C6A C12 O1 -164.0(3) . . . . ?
C6 C6A C12 O1 65.5(4) . . . . ?
C9B C6A C12 O2 132.3(2) . . . . ?
C7 C6A C12 O2 18.5(3) . . . . ?
C6 C6A C12 O2 -112.1(2) . . . . ?
C15 O4 C14 O3 -3.3(4) . . . . ?
C15 O4 C14 C9B 177.7(2) . . . . ?
C6A C9B C14 O3 128.0(3) . . . . ?
C9A C9B C14 O3 -113.8(3) . . . . ?
C3A C9B C14 O3 13.0(4) . . . . ?
C6A C9B C14 O4 -53.0(3) . . . . ?
C9A C9B C14 O4 65.1(3) . . . . ?
C3A C9B C14 O4 -168.0(2) . . . . ?
